data_7035446
loop_
_publ_author_name
'Tirfoin, R\'emi'
'Abdalla, Joseph A. B.'
'Aldridge, Simon'

_publ_section_title
;
 Extension of conjugation: probing anion binding strength and reporter
 mechanisms in (phenyl)cyclopentadienyl and indenyl receptors.
;
_journal_issue 29
_journal_name_full 'Dalton transactions (Cambridge, England : 2003)'
_journal_page_first 13049
_journal_page_last 13059
_journal_paper_doi 10.1039/c5dt01955a
_journal_volume 44
_journal_year 2015
_chemical_formula_moiety 'C50 H62 B1 Cl9 Fe1 K1 N1 O6'
_chemical_formula_sum 'C50 H62 B Cl9 Fe K N O6'
_chemical_formula_weight 1197.88
_space_group_IT_number 2
_symmetry_cell_setting triclinic
_symmetry_space_group_name_Hall '-P 1'
_symmetry_space_group_name_H-M 'P -1'
_atom_sites_solution_hydrogens difmap
_atom_sites_solution_primary other
_audit_creation_date 2014-09-22
_audit_creation_method CRYSTALS_ver_14.43
_audit_update_record
;
2015-05-05 deposited with the CCDC.
2015-06-16 downloaded from the CCDC.
;
_cell_angle_alpha 103.3893(4)
_cell_angle_beta 90.8717(4)
_cell_angle_gamma 101.9001(4)
_cell_formula_units_Z 2
_cell_length_a 11.55760(10)
_cell_length_b 12.45330(10)
_cell_length_c 20.8917(3)
_cell_measurement_reflns_used 11527
_cell_measurement_temperature 150
_cell_measurement_theta_max 27
_cell_measurement_theta_min 5
_cell_volume 2856.08(5)
_computing_cell_refinement 'DENZO/SCALEPACK (Otwinowski & Minor, 1997)'
_computing_data_collection 'COLLECT (Nonius, 2001).'
_computing_data_reduction 'DENZO/SCALEPACK (Otwinowski & Minor, 1997)'
_computing_molecular_graphics 'CAMERON (Watkin et al., 1996)'
_computing_publication_material 'CRYSTALS (Betteridge et al., 2003)'
_computing_structure_refinement 'CRYSTALS (Betteridge et al., 2003)'
_computing_structure_solution 'Superflip (Palatinus & Chapuis, 2007)'
_diffrn_ambient_temperature 150
_diffrn_measured_fraction_theta_full 0.991
_diffrn_measured_fraction_theta_max 0.991
_diffrn_measurement_device Area
_diffrn_measurement_device_type 'Nonius KappaCCD'
_diffrn_measurement_method \w
_diffrn_radiation_monochromator graphite
_diffrn_radiation_type 'Mo K\a'
_diffrn_radiation_wavelength 0.71073
_diffrn_reflns_av_R_equivalents 0.025
_diffrn_reflns_limit_h_max 14
_diffrn_reflns_limit_h_min -14
_diffrn_reflns_limit_k_max 16
_diffrn_reflns_limit_k_min -16
_diffrn_reflns_limit_l_max 26
_diffrn_reflns_limit_l_min -27
_diffrn_reflns_number 72790
_diffrn_reflns_theta_full 26.101
_diffrn_reflns_theta_max 27.474
_diffrn_reflns_theta_min 5.096
_diffrn_standards_number 0
_exptl_absorpt_coefficient_mu 0.804
_exptl_absorpt_correction_T_max 0.95
_exptl_absorpt_correction_T_min 0.88
_exptl_absorpt_correction_type multi-scan
_exptl_absorpt_process_details 'DENZO/SCALEPACK (Otwinowski & Minor, 1997)'
_exptl_crystal_colour orange
_exptl_crystal_density_diffrn 1.393
_exptl_crystal_density_method 'not measured'
_exptl_crystal_description plate
_exptl_crystal_F_000 1240.000
_exptl_crystal_size_max 0.180
_exptl_crystal_size_mid 0.160
_exptl_crystal_size_min 0.060
_refine_diff_density_max 0.78
_refine_diff_density_min -0.90
_refine_ls_extinction_method None
_refine_ls_goodness_of_fit_ref 0.9637
_refine_ls_hydrogen_treatment constr
_refine_ls_matrix_type full
_refine_ls_number_parameters 867
_refine_ls_number_reflns 12945
_refine_ls_number_restraints 807
_refine_ls_R_factor_all 0.0757
_refine_ls_R_factor_gt 0.0524
_refine_ls_shift/su_max 0.0005836
_refine_ls_shift/su_mean 0.0000215
_refine_ls_structure_factor_coef Fsqd
_refine_ls_weighting_details
;
 Method, part 1, Chebychev polynomial, (Watkin, 1994, Prince, 1982) 
 [weight] = 1.0/[A~0~*T~0~(x)+A~1~*T~1~(x) ... +A~n-1~]*T~n-1~(x)] 
 where A~i~ are the Chebychev coefficients listed below and x= Fcalc/Fmax 
 Method = Robust Weighting (Prince, 1982) 
 W = [weight] * [1-(deltaF/6*sigmaF)^2^]^2^ 
 A~i~ are: 
 9.42 11.3 3.21 
;
_refine_ls_weighting_scheme calc
_refine_ls_wR_factor_all 0.0964
_refine_ls_wR_factor_gt 0.0805
_refine_ls_wR_factor_ref 0.0964
_reflns_limit_h_max 14
_reflns_limit_h_min -14
_reflns_limit_k_max 15
_reflns_limit_k_min -16
_reflns_limit_l_max 27
_reflns_limit_l_min 0
_reflns_number_gt 9711
_reflns_number_total 12945
_reflns_threshold_expression I>2.0\s(I)
_oxford_diffrn_Wilson_B_factor 3.17
_oxford_diffrn_Wilson_scale 6.06
_oxford_refine_ls_r_factor_ref 0.0757
_oxford_refine_ls_scale 0.3883(2)
_oxford_reflns_number_all 12945
_oxford_reflns_threshold_expression_ref I>-3.0\s(I)
_oxford_structure_analysis_title 031RTRT12
_cod_data_source_file c5dt01955a2.cif
_cod_data_source_block IIc-CN
_cod_depositor_comments
;
The following automatic conversions were performed:

'_atom_sites_solution_primary' value 'Other' changed to 'other'
according to
/usr/data/users/saulius/crontab/automatic-downloads/rss-feeds/RSC/lib/dictionaries/cif_core.dic
dictionary named 'cif_core.dic' version 2.4.2 from 2011-04-26.

Automatic conversion script
Id: cif_fix_values 3271 2015-04-21 07:52:19Z andrius 

 Adding full bibliography for 7035444--7035451.cif.
;
_cod_original_sg_symbol_Hall '-P 1 '
_cod_original_sg_symbol_H-M 'P -1 '
_cod_original_formula_sum 'C50 H62 B1 Cl9 Fe1 K1 N1 O6'
_cod_database_code 7035446

loop_
_symmetry_equiv_pos_as_xyz
x,y,z
-x,-y,-z

loop_
_atom_site_label
_atom_site_type_symbol
_atom_site_fract_x
_atom_site_fract_y
_atom_site_fract_z
_atom_site_U_iso_or_equiv
_atom_site_occupancy
_atom_site_adp_type
_atom_site_refinement_flags_posn
_atom_site_refinement_flags_occupancy
_atom_site_disorder_assembly
_atom_site_disorder_group
Fe1 Fe 0.17923(4) 0.43093(3) 0.062349(19) 0.0327 1.0000 Uani . . . .
C2 C 0.0076(3) 0.4476(3) 0.07233(14) 0.0413 1.0000 Uani . . . .
C3 C 0.0289(2) 0.3560(2) 0.09757(13) 0.0363 1.0000 Uani . . . .
C4 C 0.1204(2) 0.3990(2) 0.14946(13) 0.0326 1.0000 Uani . . . .
C5 C 0.1562(3) 0.5186(2) 0.15529(13) 0.0378 1.0000 Uani . . . .
C6 C 0.0861(3) 0.5478(3) 0.10767(14) 0.0424 1.0000 Uani . . . .
C7 C 0.1720(2) 0.3322(2) 0.18746(13) 0.0313 1.0000 Uani . . . .
C8 C 0.1531(2) 0.2146(2) 0.16572(13) 0.0354 1.0000 Uani . . . .
C9 C 0.2091(2) 0.1528(2) 0.19858(13) 0.0348 1.0000 Uani . . . .
C10 C 0.2864(2) 0.2021(2) 0.25477(12) 0.0290 1.0000 Uani . . . .
C11 C 0.3014(2) 0.3197(2) 0.27665(12) 0.0320 1.0000 Uani . . . .
C12 C 0.2456(2) 0.3833(2) 0.24439(13) 0.0322 1.0000 Uani . . . .
B13 B 0.3612(3) 0.1269(2) 0.28727(14) 0.0274 1.0000 Uani . . . .
C14 C 0.3085(2) 0.0798(2) 0.35190(12) 0.0274 1.0000 Uani . . . .
C15 C 0.1957(2) 0.0859(2) 0.37679(13) 0.0299 1.0000 Uani . . . .
C16 C 0.1024(2) 0.1285(3) 0.34394(16) 0.0432 1.0000 Uani . . . .
C17 C 0.1635(2) 0.0508(2) 0.43414(13) 0.0346 1.0000 Uani . . . .
C18 C 0.2376(2) 0.0078(3) 0.46963(14) 0.0388 1.0000 Uani . . . .
C19 C 0.3461(2) -0.0022(2) 0.44437(13) 0.0349 1.0000 Uani . . . .
C20 C 0.3826(2) 0.0330(2) 0.38771(12) 0.0292 1.0000 Uani . . . .
C21 C 0.5038(2) 0.0174(3) 0.36721(14) 0.0396 1.0000 Uani . . . .
C22 C 0.2018(3) -0.0266(4) 0.53260(17) 0.0637 1.0000 Uani . . . .
C23 C 0.4800(2) 0.2189(2) 0.32139(13) 0.0313 1.0000 Uani . . . .
N24 N 0.5566(2) 0.2904(2) 0.34946(12) 0.0383 1.0000 Uani . . . .
C25 C 0.3955(2) 0.0292(2) 0.22607(13) 0.0295 1.0000 Uani . . . .
C26 C 0.4801(2) 0.0606(2) 0.18124(13) 0.0350 1.0000 Uani . . . .
C27 C 0.5358(3) 0.1823(3) 0.18276(16) 0.0489 1.0000 Uani . . . .
C28 C 0.5154(2) -0.0210(3) 0.13200(14) 0.0405 1.0000 Uani . . . .
C29 C 0.4693(3) -0.1356(3) 0.12342(15) 0.0426 1.0000 Uani . . . .
C30 C 0.5131(3) -0.2222(3) 0.07135(18) 0.0625 1.0000 Uani . . . .
C31 C 0.3800(3) -0.1665(2) 0.16300(14) 0.0386 1.0000 Uani . . . .
C32 C 0.3412(2) -0.0872(2) 0.21241(13) 0.0324 1.0000 Uani . . . .
C33 C 0.2365(3) -0.1339(2) 0.24802(15) 0.0423 1.0000 Uani . . . .
C34 C 0.3162(3) 0.3508(3) 0.04376(15) 0.0454 1.0000 Uani . . . .
C35 C 0.2246(3) 0.3041(3) -0.00684(14) 0.0432 1.0000 Uani . . . .
C36 C 0.2069(3) 0.3925(3) -0.03618(14) 0.0425 1.0000 Uani . . . .
C37 C 0.2871(3) 0.4930(3) -0.00386(15) 0.0470 1.0000 Uani . . . .
C38 C 0.3558(3) 0.4669(3) 0.04549(16) 0.0478 1.0000 Uani . . . .
K39 K 0.68134(5) 0.51018(5) 0.35722(3) 0.0368 1.0000 Uani . . . .
Cl40 Cl 0.9182(4) 0.1182(5) 0.9389(3) 0.1380 0.531(11) Uani D P 2 1
Cl41 Cl 0.9083(3) 0.1313(3) 0.9243(2) 0.0723 0.469(11) Uani D P 2 2
C42 C 0.77243(14) 0.08527(13) 0.95788(7) 0.0522 1.0000 Uani D . . .
Cl43 Cl 0.7421(8) -0.0433(4) 0.9789(3) 0.1158 0.531(11) Uani D P 2 1
Cl44 Cl 0.7812(6) -0.0238(5) 0.9944(3) 0.1439 0.469(11) Uani D P 2 2
Cl45 Cl 0.7358(5) 0.1958(4) 1.0140(3) 0.0947 0.469(11) Uani D P 2 2
Cl46 Cl 0.7418(3) 0.1921(3) 1.0227(2) 0.0573 0.531(11) Uani D P 2 1
Cl47 Cl 0.8465(8) 1.0750(5) 0.1787(3) 0.1263 0.531(11) Uani D P 2 1
Cl48 Cl 0.8799(5) 1.0575(4) 0.18162(19) 0.0861 0.469(11) Uani D P 2 2
C49 C 0.77133(16) 0.96194(13) 0.20825(8) 0.0711 1.0000 Uani D . . .
Cl50 Cl 0.7813(4) 0.9896(3) 0.29574(16) 0.0571 0.469(11) Uani D P 2 2
Cl51 Cl 0.7725(5) 0.9983(4) 0.2906(2) 0.1254 0.531(11) Uani D P 2 1
Cl52 Cl 0.8348(11) 0.8441(6) 0.1824(3) 0.1861 0.531(11) Uani D P 2 1
Cl53 Cl 0.7842(5) 0.8259(3) 0.1743(2) 0.1191 0.469(11) Uani D P 2 2
Cl54 Cl -0.0525(4) 0.7374(5) 0.4293(2) 0.1219 0.469(11) Uani D P 2 2
Cl55 Cl -0.0364(5) 0.7450(4) 0.4367(2) 0.0981 0.531(11) Uani D P 2 1
C56 C 0.03972(15) 0.75701(12) 0.36675(8) 0.0575 1.0000 Uani D . . .
Cl57 Cl -0.0430(4) 0.7559(6) 0.2961(2) 0.0861 0.469(11) Uani D P 2 2
Cl58 Cl -0.0582(4) 0.7216(7) 0.2979(2) 0.1105 0.531(11) Uani D P 2 1
Cl59 Cl 0.1242(6) 0.6511(5) 0.3497(2) 0.0642 0.469(11) Uani D P 2 2
Cl60 Cl 0.1429(6) 0.6715(6) 0.3560(3) 0.0960 0.531(11) Uani D P 2 1
O61 O 0.6856(3) 0.5453(3) 0.49061(18) 0.0440 0.520(2) Uani D P 1 1
O62 O 0.7618(4) 0.4961(4) 0.4844(2) 0.0483 0.480(2) Uani D P 1 2
C63 C 0.7769(5) 0.5116(4) 0.5222(2) 0.0513 0.520(2) Uani D P 1 1
C64 C 0.7675(4) 0.5911(5) 0.5381(2) 0.0544 0.480(2) Uani D P 1 2
C65 C 0.6531(5) 0.6290(5) 0.5383(2) 0.0526 0.480(2) Uani D P 1 2
C66 C 0.6695(5) 0.6547(4) 0.5230(2) 0.0502 0.520(2) Uani D P 1 1
O67 O 0.6339(4) 0.6574(4) 0.47728(19) 0.0518 0.480(2) Uani D P 1 2
C68 C 0.5603(4) 0.6753(6) 0.4931(2) 0.0525 0.520(2) Uani D P 1 1
O69 O 0.5769(3) 0.6750(3) 0.42559(17) 0.0488 0.520(2) Uani D P 1 1
C70 C 0.5255(5) 0.6938(6) 0.4739(2) 0.0596 0.480(2) Uani D P 1 2
C71 C 0.5232(6) 0.7445(4) 0.4158(3) 0.0558 0.480(2) Uani D P 1 2
O72 O 0.5202(4) 0.6584(3) 0.3568(2) 0.0500 0.480(2) Uani D P 1 2
C73 C 0.4732(4) 0.6883(6) 0.3928(2) 0.0599 0.520(2) Uani D P 1 1
O74 O 0.5363(4) 0.6090(3) 0.28840(19) 0.0506 0.520(2) Uani D P 1 1
C75 C 0.5231(6) 0.7045(4) 0.3005(3) 0.0537 0.480(2) Uani D P 1 2
C76 C 0.5030(6) 0.7067(4) 0.3265(3) 0.0590 0.520(2) Uani D P 1 1
O77 O 0.6357(3) 0.5786(3) 0.24166(17) 0.0421 0.480(2) Uani D P 1 2
C78 C 0.5253(5) 0.6129(5) 0.2401(2) 0.0513 0.480(2) Uani D P 1 2
C79 C 0.5708(6) 0.6245(5) 0.2252(3) 0.0567 0.520(2) Uani D P 1 1
C80 C 0.6106(5) 0.5224(5) 0.1886(3) 0.0567 0.520(2) Uani D P 1 1
O81 O 0.7168(3) 0.5151(3) 0.22112(17) 0.0470 0.520(2) Uani D P 1 1
C82 C 0.6459(5) 0.4945(5) 0.1841(3) 0.0466 0.480(2) Uani D P 1 2
O84 O 0.7676(3) 0.4183(3) 0.24617(18) 0.0402 0.480(2) Uani D P 1 2
C85 C 0.8710(4) 0.4148(5) 0.2247(3) 0.0534 0.520(2) Uani D P 1 1
O86 O 0.8295(3) 0.3840(4) 0.28307(18) 0.0455 0.520(2) Uani D P 1 1
C87 C 0.8714(4) 0.3760(5) 0.2509(3) 0.0473 0.480(2) Uani D P 1 2
C88 C 0.8650(6) 0.3210(3) 0.3075(2) 0.0473 0.480(2) Uani D P 1 2
C89 C 0.9186(3) 0.3534(5) 0.3188(3) 0.0483 0.520(2) Uani D P 1 1
O90 O 0.8677(4) 0.4055(3) 0.36741(18) 0.0438 0.480(2) Uani D P 1 2
C91 C 0.8695(5) 0.3251(3) 0.3796(2) 0.0467 0.520(2) Uani D P 1 1
O92 O 0.8470(3) 0.4245(3) 0.42181(18) 0.0418 0.520(2) Uani D P 1 1
C93 C 0.8572(6) 0.3582(4) 0.4234(2) 0.0518 0.480(2) Uani D P 1 2
C94 C 0.7978(5) 0.4034(3) 0.4805(2) 0.0478 0.520(2) Uani D P 1 1
C95 C 0.8650(5) 0.4513(5) 0.4838(2) 0.0554 0.480(2) Uani D P 1 2
C83 C 0.7624(5) 0.4623(5) 0.1895(3) 0.0454 0.480(2) Uani D P 1 2
C96 C 0.7679(5) 0.4261(5) 0.1842(2) 0.0500 0.520(2) Uani D P 1 1
H21 H -0.0500 0.4430 0.0361 0.0515 1.0000 Uiso R . . .
H31 H -0.0122 0.2752 0.0813 0.0453 1.0000 Uiso R . . .
H51 H 0.2198 0.5719 0.1863 0.0470 1.0000 Uiso R . . .
H61 H 0.0922 0.6238 0.0996 0.0521 1.0000 Uiso R . . .
H81 H 0.1014 0.1766 0.1280 0.0442 1.0000 Uiso R . . .
H91 H 0.1960 0.0731 0.1822 0.0435 1.0000 Uiso R . . .
H111 H 0.3536 0.3580 0.3146 0.0401 1.0000 Uiso R . . .
H121 H 0.2589 0.4634 0.2616 0.0407 1.0000 Uiso R . . .
H163 H 0.0304 0.1197 0.3671 0.0678 1.0000 Uiso R . . .
H162 H 0.1296 0.2075 0.3445 0.0678 1.0000 Uiso R . . .
H161 H 0.0850 0.0854 0.2985 0.0678 1.0000 Uiso R . . .
H171 H 0.0870 0.0575 0.4492 0.0434 1.0000 Uiso R . . .
H191 H 0.3979 -0.0327 0.4670 0.0432 1.0000 Uiso R . . .
H213 H 0.5296 -0.0341 0.3889 0.0617 1.0000 Uiso R . . .
H212 H 0.5609 0.0889 0.3798 0.0627 1.0000 Uiso R . . .
H211 H 0.5022 -0.0123 0.3206 0.0627 1.0000 Uiso R . . .
H223 H 0.2516 -0.0736 0.5433 0.0987 1.0000 Uiso R . . .
H222 H 0.2125 0.0402 0.5675 0.0989 1.0000 Uiso R . . .
H221 H 0.1212 -0.0657 0.5276 0.0983 1.0000 Uiso R . . .
H271 H 0.5658 0.1861 0.1404 0.0760 1.0000 Uiso R . . .
H272 H 0.6002 0.2095 0.2163 0.0762 1.0000 Uiso R . . .
H273 H 0.4783 0.2299 0.1923 0.0758 1.0000 Uiso R . . .
H281 H 0.5746 0.0029 0.1032 0.0517 1.0000 Uiso R . . .
H303 H 0.4504 -0.2876 0.0571 0.0980 1.0000 Uiso R . . .
H302 H 0.5792 -0.2443 0.0892 0.0981 1.0000 Uiso R . . .
H301 H 0.5353 -0.1898 0.0349 0.0986 1.0000 Uiso R . . .
H311 H 0.3418 -0.2448 0.1559 0.0472 1.0000 Uiso R . . .
H333 H 0.1942 -0.2070 0.2219 0.0652 1.0000 Uiso R . . .
H332 H 0.2633 -0.1432 0.2903 0.0648 1.0000 Uiso R . . .
H331 H 0.1818 -0.0827 0.2554 0.0646 1.0000 Uiso R . . .
H341 H 0.3458 0.3108 0.0744 0.0565 1.0000 Uiso R . . .
H351 H 0.1799 0.2245 -0.0186 0.0542 1.0000 Uiso R . . .
H361 H 0.1476 0.3855 -0.0727 0.0544 1.0000 Uiso R . . .
H371 H 0.2925 0.5687 -0.0129 0.0586 1.0000 Uiso R . . .
H381 H 0.4163 0.5223 0.0778 0.0597 1.0000 Uiso R . . .
H631 H 0.8500 0.5696 0.5268 0.0640 0.520(2) Uiso R P 1 1
H632 H 0.7529 0.4997 0.5657 0.0641 0.520(2) Uiso R P 1 1
H641 H 0.7820 0.5721 0.5803 0.0670 0.480(2) Uiso R P 1 2
H642 H 0.8320 0.6525 0.5324 0.0667 0.480(2) Uiso R P 1 2
H651 H 0.6545 0.6941 0.5748 0.0681 0.480(2) Uiso R P 1 2
H652 H 0.5883 0.5682 0.5428 0.0680 0.480(2) Uiso R P 1 2
H661 H 0.6619 0.6593 0.5700 0.0640 0.520(2) Uiso R P 1 1
H662 H 0.7383 0.7112 0.5168 0.0642 0.520(2) Uiso R P 1 1
H682 H 0.5465 0.7489 0.5160 0.0662 0.520(2) Uiso R P 1 1
H681 H 0.4932 0.6152 0.4968 0.0660 0.520(2) Uiso R P 1 1
H702 H 0.5202 0.7504 0.5142 0.0731 0.480(2) Uiso R P 1 2
H701 H 0.4586 0.6292 0.4690 0.0730 0.480(2) Uiso R P 1 2
H711 H 0.5945 0.8033 0.4186 0.0709 0.480(2) Uiso R P 1 2
H712 H 0.4528 0.7766 0.4148 0.0713 0.480(2) Uiso R P 1 2
H731 H 0.4431 0.7508 0.4193 0.0725 0.520(2) Uiso R P 1 1
H732 H 0.4133 0.6183 0.3873 0.0719 0.520(2) Uiso R P 1 1
H751 H 0.5952 0.7631 0.3044 0.0669 0.480(2) Uiso R P 1 2
H752 H 0.4531 0.7367 0.2960 0.0674 0.480(2) Uiso R P 1 2
H762 H 0.5685 0.7725 0.3317 0.0720 0.520(2) Uiso R P 1 1
H761 H 0.4316 0.7174 0.3045 0.0724 0.520(2) Uiso R P 1 1
H782 H 0.5165 0.6402 0.2006 0.0625 0.480(2) Uiso R P 1 2
H781 H 0.4599 0.5488 0.2389 0.0620 0.480(2) Uiso R P 1 2
H791 H 0.6364 0.6904 0.2308 0.0711 0.520(2) Uiso R P 1 1
H792 H 0.5026 0.6358 0.2014 0.0714 0.520(2) Uiso R P 1 1
H801 H 0.6258 0.5285 0.1431 0.0711 0.520(2) Uiso R P 1 1
H802 H 0.5495 0.4547 0.1878 0.0708 0.520(2) Uiso R P 1 1
H821 H 0.6405 0.5253 0.1449 0.0572 0.480(2) Uiso R P 1 2
H822 H 0.5819 0.4282 0.1814 0.0568 0.480(2) Uiso R P 1 2
H851 H 0.9289 0.4876 0.2360 0.0662 0.520(2) Uiso R P 1 1
H852 H 0.9076 0.3549 0.1985 0.0664 0.520(2) Uiso R P 1 1
H871 H 0.9417 0.4386 0.2594 0.0582 0.480(2) Uiso R P 1 2
H872 H 0.8769 0.3188 0.2100 0.0582 0.480(2) Uiso R P 1 2
H881 H 0.9308 0.2828 0.3092 0.0573 0.480(2) Uiso R P 1 2
H882 H 0.7909 0.2650 0.3027 0.0569 0.480(2) Uiso R P 1 2
H892 H 0.9868 0.4167 0.3306 0.0610 0.520(2) Uiso R P 1 1
H891 H 0.9424 0.2867 0.2912 0.0611 0.520(2) Uiso R P 1 1
H912 H 0.9267 0.2947 0.4020 0.0582 0.520(2) Uiso R P 1 1
H911 H 0.7951 0.2684 0.3678 0.0581 0.520(2) Uiso R P 1 1
H931 H 0.9213 0.3182 0.4266 0.0632 0.480(2) Uiso R P 1 2
H932 H 0.7808 0.3053 0.4197 0.0631 0.480(2) Uiso R P 1 2
H941 H 0.8499 0.3708 0.5041 0.0602 0.520(2) Uiso R P 1 1
H942 H 0.7221 0.3508 0.4691 0.0598 0.520(2) Uiso R P 1 1
H951 H 0.9347 0.5109 0.4836 0.0690 0.480(2) Uiso R P 1 2
H952 H 0.8707 0.4217 0.5233 0.0692 0.480(2) Uiso R P 1 2
H832 H 0.8259 0.5288 0.1938 0.0560 0.480(2) Uiso R P 1 2
H831 H 0.7717 0.4052 0.1497 0.0565 0.480(2) Uiso R P 1 2
H962 H 0.7940 0.4437 0.1425 0.0653 0.520(2) Uiso R P 1 1
H961 H 0.7083 0.3551 0.1750 0.0652 0.520(2) Uiso R P 1 1
H421 H 0.7165 0.0685 0.9195 0.0640 1.0000 Uiso R . . .
H561 H 0.0901 0.8325 0.3758 0.0712 1.0000 Uiso R . . .
H491 H 0.6887 0.9557 0.1920 0.0873 1.0000 Uiso R . . .

loop_
_atom_site_aniso_label
_atom_site_aniso_U_11
_atom_site_aniso_U_22
_atom_site_aniso_U_33
_atom_site_aniso_U_23
_atom_site_aniso_U_13
_atom_site_aniso_U_12
Fe1 0.0386(2) 0.0323(2) 0.0315(2) 0.01048(16) 0.00200(16) 0.01394(16)
C2 0.0425(16) 0.0508(17) 0.0390(15) 0.0158(13) 0.0038(13) 0.0233(14)
C3 0.0359(14) 0.0412(15) 0.0355(14) 0.0114(12) 0.0001(11) 0.0144(12)
C4 0.0385(14) 0.0329(13) 0.0305(13) 0.0093(11) 0.0032(11) 0.0147(11)
C5 0.0519(17) 0.0334(14) 0.0326(14) 0.0085(11) 0.0034(12) 0.0187(13)
C6 0.0590(19) 0.0406(16) 0.0373(15) 0.0129(13) 0.0080(14) 0.0283(14)
C7 0.0349(14) 0.0301(13) 0.0312(13) 0.0091(10) 0.0026(11) 0.0100(11)
C8 0.0379(15) 0.0294(13) 0.0361(14) 0.0043(11) -0.0104(11) 0.0055(11)
C9 0.0383(15) 0.0228(12) 0.0410(15) 0.0053(11) -0.0071(12) 0.0049(11)
C10 0.0316(13) 0.0256(12) 0.0307(13) 0.0090(10) 0.0019(10) 0.0056(10)
C11 0.0395(15) 0.0282(13) 0.0281(13) 0.0055(10) -0.0019(11) 0.0082(11)
C12 0.0414(15) 0.0232(12) 0.0321(13) 0.0060(10) -0.0011(11) 0.0083(11)
B13 0.0278(14) 0.0242(13) 0.0292(14) 0.0058(11) -0.0014(11) 0.0046(11)
C14 0.0273(12) 0.0218(11) 0.0311(13) 0.0033(9) -0.0025(10) 0.0049(9)
C15 0.0255(12) 0.0271(12) 0.0358(14) 0.0044(10) -0.0012(10) 0.0063(10)
C16 0.0292(14) 0.0490(17) 0.0599(19) 0.0248(15) 0.0039(13) 0.0140(13)
C17 0.0242(12) 0.0389(15) 0.0367(14) 0.0046(11) 0.0007(11) 0.0032(11)
C18 0.0326(14) 0.0499(17) 0.0321(14) 0.0116(12) -0.0015(11) 0.0028(12)
C19 0.0316(13) 0.0405(15) 0.0339(14) 0.0118(12) -0.0040(11) 0.0078(11)
C20 0.0264(12) 0.0294(13) 0.0306(13) 0.0045(10) -0.0026(10) 0.0064(10)
C21 0.0326(14) 0.0489(17) 0.0444(16) 0.0156(13) 0.0022(12) 0.0197(13)
C22 0.0420(18) 0.107(3) 0.048(2) 0.038(2) 0.0051(15) 0.0081(19)
C23 0.0314(13) 0.0298(13) 0.0340(13) 0.0077(11) 0.0038(11) 0.0090(11)
N24 0.0332(12) 0.0360(12) 0.0408(13) 0.0035(10) -0.0003(10) 0.0027(10)
C25 0.0285(12) 0.0250(12) 0.0340(13) 0.0050(10) -0.0033(10) 0.0060(10)
C26 0.0322(14) 0.0333(14) 0.0355(14) 0.0036(11) -0.0010(11) 0.0034(11)
C27 0.0528(19) 0.0399(16) 0.0449(17) 0.0049(13) 0.0141(14) -0.0048(14)
C28 0.0298(14) 0.0460(16) 0.0386(15) -0.0022(13) 0.0030(11) 0.0063(12)
C29 0.0354(15) 0.0405(16) 0.0457(17) -0.0069(13) -0.0056(13) 0.0141(13)
C30 0.057(2) 0.053(2) 0.068(2) -0.0144(17) 0.0055(18) 0.0210(17)
C31 0.0399(15) 0.0259(13) 0.0466(16) 0.0006(12) -0.0065(13) 0.0090(11)
C32 0.0340(14) 0.0277(13) 0.0355(14) 0.0074(11) -0.0052(11) 0.0074(11)
C33 0.0472(17) 0.0282(14) 0.0455(17) 0.0067(12) 0.0007(13) -0.0029(12)
C34 0.0449(17) 0.0586(19) 0.0435(17) 0.0182(15) 0.0091(13) 0.0278(15)
C35 0.0506(18) 0.0426(16) 0.0412(16) 0.0076(13) 0.0072(13) 0.0233(14)
C36 0.0501(18) 0.0514(18) 0.0318(14) 0.0112(13) 0.0065(13) 0.0222(14)
C37 0.0548(19) 0.0469(18) 0.0443(17) 0.0178(14) 0.0109(14) 0.0137(15)
C38 0.0373(16) 0.059(2) 0.0474(18) 0.0145(15) 0.0027(13) 0.0095(14)
K39 0.0394(3) 0.0354(3) 0.0381(3) 0.0121(2) 0.0068(3) 0.0101(3)
Cl40 0.0489(16) 0.206(5) 0.099(3) -0.066(3) -0.0069(18) 0.010(2)
Cl41 0.0558(18) 0.068(2) 0.076(2) 0.0078(17) -0.0185(14) -0.0135(13)
C42 0.062(2) 0.0406(16) 0.0509(19) 0.0078(13) -0.0067(15) 0.0090(15)
Cl43 0.258(5) 0.0458(14) 0.053(2) 0.0184(15) 0.036(3) 0.045(2)
Cl44 0.329(9) 0.077(3) 0.059(3) 0.024(2) 0.029(4) 0.108(5)
Cl45 0.127(4) 0.061(3) 0.089(3) -0.021(2) -0.045(2) 0.050(2)
Cl46 0.0532(15) 0.0494(18) 0.0647(16) 0.0030(13) 0.0022(14) 0.0132(13)
Cl47 0.105(4) 0.137(4) 0.137(4) 0.054(3) 0.019(2) 0.000(3)
Cl48 0.097(3) 0.098(2) 0.060(2) 0.0209(17) 0.0194(16) 0.011(2)
C49 0.069(2) 0.072(2) 0.069(2) 0.0127(19) -0.022(2) 0.0117(19)
Cl50 0.0447(18) 0.074(2) 0.0451(16) 0.0104(16) 0.0056(14) 0.0003(15)
Cl51 0.098(4) 0.145(4) 0.104(3) -0.020(3) 0.059(3) 0.011(3)
Cl52 0.366(9) 0.159(4) 0.064(2) -0.004(3) 0.012(4) 0.157(5)
Cl53 0.175(4) 0.071(2) 0.085(3) -0.0338(18) -0.063(3) 0.031(2)
Cl54 0.098(3) 0.137(4) 0.085(3) -0.015(3) 0.048(2) -0.034(3)
Cl55 0.146(4) 0.085(3) 0.083(3) 0.034(2) 0.059(2) 0.047(3)
C56 0.069(2) 0.0402(17) 0.061(2) 0.0155(16) 0.0149(15) 0.0042(15)
Cl57 0.0492(16) 0.112(3) 0.116(3) 0.070(2) 0.0086(15) 0.0119(18)
Cl58 0.094(3) 0.136(4) 0.098(3) 0.050(2) -0.0185(19) -0.005(2)
Cl59 0.087(2) 0.0537(18) 0.062(2) 0.0190(14) 0.0186(16) 0.0303(17)
Cl60 0.107(3) 0.078(3) 0.127(4) 0.062(3) 0.031(3) 0.032(2)
O61 0.052(2) 0.037(2) 0.037(2) -0.0015(16) 0.0039(17) 0.0073(17)
O62 0.053(3) 0.049(3) 0.034(2) 0.001(2) 0.000(2) 0.001(2)
C63 0.054(3) 0.057(3) 0.040(3) 0.006(3) -0.002(3) 0.011(3)
C64 0.069(3) 0.052(3) 0.030(3) 0.000(3) 0.005(3) -0.005(3)
C65 0.075(4) 0.039(3) 0.035(3) 0.003(3) 0.014(3) -0.001(3)
C66 0.066(3) 0.038(3) 0.037(3) -0.004(3) 0.015(3) 0.003(3)
O67 0.076(3) 0.036(2) 0.042(2) 0.0074(19) 0.023(2) 0.012(2)
C68 0.065(4) 0.042(3) 0.045(3) 0.001(3) 0.018(3) 0.009(3)
O69 0.061(2) 0.041(2) 0.047(2) 0.0075(17) 0.0163(19) 0.0191(19)
C70 0.076(4) 0.041(3) 0.059(4) 0.006(3) 0.030(3) 0.012(3)
C71 0.069(4) 0.035(3) 0.065(4) 0.010(3) 0.024(3) 0.017(3)
O72 0.063(3) 0.035(2) 0.059(3) 0.020(2) 0.017(2) 0.017(2)
C73 0.066(4) 0.052(3) 0.067(4) 0.010(3) 0.013(3) 0.029(3)
O74 0.063(3) 0.048(2) 0.048(2) 0.0184(19) 0.004(2) 0.0203(19)
C75 0.062(4) 0.045(3) 0.064(4) 0.022(3) 0.011(3) 0.023(3)
C76 0.066(4) 0.053(3) 0.065(4) 0.014(3) 0.008(3) 0.030(3)
O77 0.050(2) 0.036(2) 0.042(2) 0.0138(18) 0.0045(19) 0.0101(18)
C78 0.051(3) 0.048(3) 0.061(4) 0.022(3) 0.004(3) 0.015(3)
C79 0.070(4) 0.062(3) 0.045(3) 0.024(3) 0.004(3) 0.018(3)
C80 0.064(4) 0.066(4) 0.041(3) 0.011(3) 0.001(3) 0.017(3)
O81 0.053(2) 0.047(2) 0.042(2) 0.0131(18) 0.0052(18) 0.0084(19)
C82 0.061(4) 0.043(3) 0.036(3) 0.012(2) 0.008(3) 0.008(3)
O84 0.042(2) 0.043(2) 0.036(2) 0.0107(17) 0.0153(17) 0.0110(18)
C85 0.054(3) 0.057(3) 0.051(3) 0.017(3) 0.024(3) 0.010(3)
O86 0.042(2) 0.054(2) 0.046(2) 0.0160(19) 0.0167(18) 0.0156(18)
C87 0.046(3) 0.046(3) 0.050(3) 0.007(3) 0.015(3) 0.013(3)
C88 0.046(3) 0.047(3) 0.051(3) 0.007(3) 0.008(3) 0.020(3)
C89 0.042(3) 0.050(3) 0.056(3) 0.010(3) 0.009(3) 0.020(3)
O90 0.040(2) 0.046(2) 0.046(2) 0.0104(19) 0.0064(18) 0.0120(18)
C91 0.041(3) 0.047(3) 0.055(3) 0.010(3) 0.000(2) 0.017(2)
O92 0.038(2) 0.041(2) 0.047(2) 0.0096(18) 0.0021(17) 0.0110(17)
C93 0.053(3) 0.061(4) 0.044(3) 0.015(3) -0.004(3) 0.015(3)
C94 0.053(3) 0.050(3) 0.042(3) 0.014(2) -0.003(2) 0.011(3)
C95 0.059(3) 0.064(4) 0.041(3) 0.011(3) -0.012(3) 0.011(3)
C83 0.057(3) 0.042(3) 0.036(3) 0.009(2) 0.015(3) 0.009(3)
C96 0.063(3) 0.046(3) 0.040(3) 0.014(3) 0.020(3) 0.007(3)

loop_
_atom_type_symbol
_atom_type_scat_dispersion_real
_atom_type_scat_dispersion_imag
_atom_type_scat_Cromer_Mann_a1
_atom_type_scat_Cromer_Mann_b1
_atom_type_scat_Cromer_Mann_a2
_atom_type_scat_Cromer_Mann_b2
_atom_type_scat_Cromer_Mann_a3
_atom_type_scat_Cromer_Mann_b3
_atom_type_scat_Cromer_Mann_a4
_atom_type_scat_Cromer_Mann_b4
_atom_type_scat_Cromer_Mann_c
_atom_type_scat_source
C 0.0033 0.0016 2.3100 20.8439 1.0200 10.2075 1.5886 0.5687 0.8650 51.6512 0.2156 'International Tables Vol C 4.2.6.8 and 6.1.1.4'
H 0.0000 0.0000 0.4930 10.5109 0.3229 26.1257 0.1402 3.1424 0.0408 57.7998 0.0030 'International Tables Vol C 4.2.6.8 and 6.1.1.4'
N 0.0061 0.0033 12.2126 0.0057 3.1322 9.8933 2.0125 28.9975 1.1663 0.5826 -11.5290 'International Tables Vol C 4.2.6.8 and 6.1.1.4'
Fe 0.3463 0.8444 11.7695 4.7611 7.3573 0.3072 3.5222 15.3535 2.3045 76.8805 1.0369 'International Tables Vol C 4.2.6.8 and 6.1.1.4'
B 0.0013 0.0007 2.0545 23.2185 1.3326 1.0210 1.0979 60.3498 0.7068 0.1403 -0.1932 'International Tables Vol C 4.2.6.8 and 6.1.1.4'
O 0.0106 0.0060 3.0485 13.2771 2.2868 5.7011 1.5463 0.3239 0.8670 32.9089 0.2508 'International Tables Vol C 4.2.6.8 and 6.1.1.4'
Cl 0.1484 0.1585 11.4604 0.0104 7.1964 1.1662 6.2556 18.5194 1.6455 47.7784 -9.5574 'International Tables Vol C 4.2.6.8 and 6.1.1.4'
K 0.2009 0.2494 8.2186 12.7949 7.4398 0.7748 1.0519 213.1870 0.8659 41.6841 1.4228 'International Tables Vol C 4.2.6.8 and 6.1.1.4'

loop_
_geom_angle_atom_site_label_1
_geom_angle_atom_site_label_2
_geom_angle_atom_site_label_3
_geom_angle
_geom_angle_publ_flag
C2 Fe1 C3 40.91(11) yes
C2 Fe1 C4 69.01(11) yes
C3 Fe1 C4 41.05(10) yes
C2 Fe1 C5 68.53(12) yes
C3 Fe1 C5 68.81(12) yes
C4 Fe1 C5 41.10(10) yes
C2 Fe1 C6 40.50(12) yes
C3 Fe1 C6 68.62(12) yes
C4 Fe1 C6 69.02(11) yes
C5 Fe1 C6 40.81(10) yes
C2 Fe1 C34 157.77(13) yes
C3 Fe1 C34 120.56(12) yes
C4 Fe1 C34 104.71(11) yes
C5 Fe1 C34 121.53(12) yes
C6 Fe1 C34 159.00(13) yes
C2 Fe1 C35 122.40(13) yes
C3 Fe1 C35 104.73(12) yes
C4 Fe1 C35 119.10(11) yes
C5 Fe1 C35 156.19(11) yes
C6 Fe1 C35 160.04(12) yes
C2 Fe1 C36 108.26(12) yes
C3 Fe1 C36 121.21(12) yes
C4 Fe1 C36 155.99(12) yes
C5 Fe1 C36 161.96(11) yes
C6 Fe1 C36 125.35(11) yes
C2 Fe1 C37 124.13(12) yes
C3 Fe1 C37 158.23(12) yes
C4 Fe1 C37 160.50(12) yes
C5 Fe1 C37 125.71(13) yes
C6 Fe1 C37 110.48(12) yes
C2 Fe1 C38 160.51(13) yes
C3 Fe1 C38 157.79(12) yes
C4 Fe1 C38 122.50(12) yes
C5 Fe1 C38 108.74(13) yes
C6 Fe1 C38 124.88(13) yes
C34 Fe1 C35 40.63(12) yes
C34 Fe1 C36 68.36(12) yes
C35 Fe1 C36 40.80(11) yes
C34 Fe1 C37 68.45(13) yes
C35 Fe1 C37 68.36(13) yes
C36 Fe1 C37 40.29(12) yes
C34 Fe1 C38 40.51(12) yes
C35 Fe1 C38 68.17(13) yes
C36 Fe1 C38 67.99(13) yes
C37 Fe1 C38 40.68(12) yes
Fe1 C2 C3 68.95(16) yes
Fe1 C2 C6 70.02(17) yes
C3 C2 C6 108.1(2) yes
Fe1 C2 H21 125.7 no
C3 C2 H21 126.6 no
C6 C2 H21 125.3 no
C2 C3 Fe1 70.14(17) yes
C2 C3 C4 108.7(3) yes
Fe1 C3 C4 70.18(16) yes
C2 C3 H31 125.7 no
Fe1 C3 H31 124.9 no
C4 C3 H31 125.6 no
C3 C4 Fe1 68.78(15) yes
C3 C4 C5 106.9(2) yes
Fe1 C4 C5 69.39(15) yes
C3 C4 C7 126.4(2) yes
Fe1 C4 C7 124.69(18) yes
C5 C4 C7 126.7(2) yes
C4 C5 Fe1 69.51(15) yes
C4 C5 C6 108.3(3) yes
Fe1 C5 C6 69.81(16) yes
C4 C5 H51 126.1 no
Fe1 C5 H51 125.4 no
C6 C5 H51 125.6 no
C5 C6 C2 108.0(2) yes
C5 C6 Fe1 69.38(15) yes
C2 C6 Fe1 69.49(16) yes
C5 C6 H61 126.4 no
C2 C6 H61 125.5 no
Fe1 C6 H61 125.5 no
C4 C7 C8 120.9(2) yes
C4 C7 C12 121.7(2) yes
C8 C7 C12 117.3(2) yes
C7 C8 C9 120.8(2) yes
C7 C8 H81 119.7 no
C9 C8 H81 119.5 no
C8 C9 C10 123.1(2) yes
C8 C9 H91 119.1 no
C10 C9 H91 117.8 no
C9 C10 C11 114.9(2) yes
C9 C10 B13 121.1(2) yes
C11 C10 B13 123.7(2) yes
C10 C11 C12 122.8(2) yes
C10 C11 H111 118.6 no
C12 C11 H111 118.7 no
C11 C12 C7 121.0(2) yes
C11 C12 H121 119.2 no
C7 C12 H121 119.9 no
C10 B13 C14 118.4(2) yes
C10 B13 C23 103.2(2) yes
C14 B13 C23 101.01(19) yes
C10 B13 C25 107.8(2) yes
C14 B13 C25 115.0(2) yes
C23 B13 C25 110.5(2) yes
B13 C14 C15 125.6(2) yes
B13 C14 C20 118.6(2) yes
C15 C14 C20 115.7(2) yes
C14 C15 C16 123.6(2) yes
C14 C15 C17 120.9(2) yes
C16 C15 C17 115.5(2) yes
C15 C16 H163 109.7 no
C15 C16 H162 110.7 no
H163 C16 H162 108.7 no
C15 C16 H161 109.9 no
H163 C16 H161 109.0 no
H162 C16 H161 108.9 no
C15 C17 C18 122.9(2) yes
C15 C17 H171 117.8 no
C18 C17 H171 119.3 no
C17 C18 C19 116.5(3) yes
C17 C18 C22 121.8(3) yes
C19 C18 C22 121.7(3) yes
C18 C19 C20 122.5(2) yes
C18 C19 H191 118.5 no
C20 C19 H191 119.0 no
C14 C20 C19 121.3(2) yes
C14 C20 C21 122.7(2) yes
C19 C20 C21 115.9(2) yes
C20 C21 H213 110.0 no
C20 C21 H212 110.3 no
H213 C21 H212 107.7 no
C20 C21 H211 110.7 no
H213 C21 H211 108.5 no
H212 C21 H211 109.6 no
C18 C22 H223 110.1 no
C18 C22 H222 108.4 no
H223 C22 H222 108.3 no
C18 C22 H221 109.8 no
H223 C22 H221 110.2 no
H222 C22 H221 110.1 no
B13 C23 N24 172.8(3) yes
B13 C25 C26 120.5(2) yes
B13 C25 C32 124.1(2) yes
C26 C25 C32 115.4(2) yes
C25 C26 C27 122.9(2) yes
C25 C26 C28 121.2(3) yes
C27 C26 C28 115.9(3) yes
C26 C27 H271 108.9 no
C26 C27 H272 109.3 no
H271 C27 H272 109.4 no
C26 C27 H273 111.2 no
H271 C27 H273 109.0 no
H272 C27 H273 109.0 no
C26 C28 C29 122.4(3) yes
C26 C28 H281 119.2 no
C29 C28 H281 118.5 no
C28 C29 C30 121.0(3) yes
C28 C29 C31 116.9(3) yes
C30 C29 C31 122.0(3) yes
C29 C30 H303 108.9 no
C29 C30 H302 110.5 no
H303 C30 H302 108.7 no
C29 C30 H301 108.5 no
H303 C30 H301 109.6 no
H302 C30 H301 110.7 no
C29 C31 C32 122.3(3) yes
C29 C31 H311 119.0 no
C32 C31 H311 118.6 no
C25 C32 C31 121.3(3) yes
C25 C32 C33 122.9(2) yes
C31 C32 C33 115.7(2) yes
C32 C33 H333 110.2 no
C32 C33 H332 110.2 no
H333 C33 H332 108.6 no
C32 C33 H331 110.4 no
H333 C33 H331 108.5 no
H332 C33 H331 108.9 no
Fe1 C34 C35 69.90(16) yes
Fe1 C34 C38 70.32(17) yes
C35 C34 C38 108.2(3) yes
Fe1 C34 H341 123.3 no
C35 C34 H341 126.5 no
C38 C34 H341 125.2 no
C34 C35 Fe1 69.46(17) yes
C34 C35 C36 107.7(3) yes
Fe1 C35 C36 69.85(16) yes
C34 C35 H351 125.6 no
Fe1 C35 H351 124.9 no
C36 C35 H351 126.7 no
C35 C36 Fe1 69.36(16) yes
C35 C36 C37 108.3(3) yes
Fe1 C36 C37 70.05(17) yes
C35 C36 H361 126.3 no
Fe1 C36 H361 125.7 no
C37 C36 H361 125.4 no
C36 C37 Fe1 69.66(17) yes
C36 C37 C38 107.7(3) yes
Fe1 C37 C38 69.57(17) yes
C36 C37 H371 125.9 no
Fe1 C37 H371 124.5 no
C38 C37 H371 126.4 no
C37 C38 C34 108.1(3) yes
C37 C38 Fe1 69.75(18) yes
C34 C38 Fe1 69.17(17) yes
C37 C38 H381 125.7 no
C34 C38 H381 126.1 no
Fe1 C38 H381 123.0 no
Cl40 C42 Cl43 110.40(6) yes
Cl40 C42 Cl46 110.48(6) yes
Cl43 C42 Cl46 110.29(6) yes
Cl40 C42 H421 113.0 no
Cl43 C42 H421 100.1 no
Cl46 C42 H421 112.2 no
Cl41 C42 Cl44 110.42(6) yes
Cl41 C42 Cl45 110.35(6) yes
Cl44 C42 Cl45 110.41(6) yes
Cl41 C42 H421 101.5 no
Cl44 C42 H421 117.4 no
Cl45 C42 H421 106.3 no
Cl47 C49 Cl51 110.45(6) yes
Cl47 C49 Cl52 110.39(6) yes
Cl51 C49 Cl52 110.49(6) yes
Cl47 C49 H491 101.4 no
Cl51 C49 H491 105.8 no
Cl52 C49 H491 117.8 no
Cl48 C49 Cl50 110.35(6) yes
Cl48 C49 Cl53 110.46(6) yes
Cl50 C49 Cl53 110.36(6) yes
Cl48 C49 H491 116.4 no
Cl50 C49 H491 110.0 no
Cl53 C49 H491 98.7 no
Cl55 C56 Cl58 110.41(5) yes
Cl55 C56 Cl60 110.39(5) yes
Cl58 C56 Cl60 110.44(5) yes
Cl55 C56 H561 107.5 no
Cl58 C56 H561 115.5 no
Cl60 C56 H561 102.2 no
Cl54 C56 Cl57 110.28(6) yes
Cl54 C56 Cl59 110.45(6) yes
Cl57 C56 Cl59 110.47(6) yes
Cl54 C56 H561 112.7 no
Cl57 C56 H561 101.0 no
Cl59 C56 H561 111.6 no
C63 O61 C66 112.8(3) yes
C64 O62 C95 111.9(3) yes
O61 C63 C94 109.01(7) yes
O61 C63 H631 109.1 no
C94 C63 H631 108.7 no
O61 C63 H632 109.8 no
C94 C63 H632 109.1 no
H631 C63 H632 111.1 no
O62 C64 C65 109.01(7) yes
O62 C64 H641 110.9 no
C65 C64 H641 109.4 no
O62 C64 H642 108.9 no
C65 C64 H642 109.1 no
H641 C64 H642 109.5 no
C64 C65 O67 108.77(7) yes
C64 C65 H651 110.7 no
O67 C65 H651 110.0 no
C64 C65 H652 109.9 no
O67 C65 H652 108.8 no
H651 C65 H652 108.7 no
O61 C66 C68 109.02(7) yes
O61 C66 H661 109.8 no
C68 C66 H661 110.1 no
O61 C66 H662 108.7 no
C68 C66 H662 109.4 no
H661 C66 H662 109.8 no
C65 O67 C70 111.84(7) yes
C66 C68 O69 108.78(7) yes
C66 C68 H682 109.9 no
O69 C68 H682 108.8 no
C66 C68 H681 108.6 no
O69 C68 H681 110.4 no
H682 C68 H681 110.3 no
C68 O69 C73 111.84(7) yes
O67 C70 C71 108.78(7) yes
O67 C70 H702 109.5 no
C71 C70 H702 109.6 no
O67 C70 H701 109.7 no
C71 C70 H701 109.7 no
H702 C70 H701 109.6 no
C70 C71 O72 109.03(7) yes
C70 C71 H711 109.2 no
O72 C71 H711 109.3 no
C70 C71 H712 110.2 no
O72 C71 H712 109.1 no
H711 C71 H712 109.9 no
C71 O72 C75 110.7(3) yes
O69 C73 C76 108.78(7) yes
O69 C73 H731 110.1 no
C76 C73 H731 111.7 no
O69 C73 H732 107.9 no
C76 C73 H732 109.0 no
H731 C73 H732 109.3 no
C76 O74 C79 111.0(3) yes
O72 C75 C78 109.02(7) yes
O72 C75 H751 108.8 no
C78 C75 H751 108.9 no
O72 C75 H752 111.4 no
C78 C75 H752 108.8 no
H751 C75 H752 109.8 no
C73 C76 O74 109.02(7) yes
C73 C76 H762 109.0 no
O74 C76 H762 110.1 no
C73 C76 H761 108.4 no
O74 C76 H761 108.5 no
H762 C76 H761 111.7 no
C78 O77 C82 111.83(7) yes
C75 C78 O77 108.79(7) yes
C75 C78 H782 110.3 no
O77 C78 H782 109.6 no
C75 C78 H781 109.8 no
O77 C78 H781 109.9 no
H782 C78 H781 108.4 no
O74 C79 C80 109.02(7) yes
O74 C79 H791 109.6 no
C80 C79 H791 109.1 no
O74 C79 H792 108.4 no
C80 C79 H792 110.4 no
H791 C79 H792 110.3 no
C79 C80 O81 108.78(7) yes
C79 C80 H801 109.6 no
O81 C80 H801 109.5 no
C79 C80 H802 109.8 no
O81 C80 H802 109.3 no
H801 C80 H802 109.9 no
C80 O81 C96 111.81(7) yes
O77 C82 C83 108.79(7) yes
O77 C82 H821 109.1 no
C83 C82 H821 110.3 no
O77 C82 H822 108.8 no
C83 C82 H822 109.4 no
H821 C82 H822 110.5 no
K39 O84 C87 117.7(3) yes
K39 O84 C83 120.9(3) yes
C87 O84 C83 112.1(3) yes
O86 C85 C96 109.03(7) yes
O86 C85 H851 110.2 no
C96 C85 H851 109.0 no
O86 C85 H852 109.7 no
C96 C85 H852 108.5 no
H851 C85 H852 110.3 no
C85 O86 C89 112.3(3) yes
O84 C87 C88 109.01(7) yes
O84 C87 H871 110.0 no
C88 C87 H871 108.1 no
O84 C87 H872 109.9 no
C88 C87 H872 108.7 no
H871 C87 H872 111.1 no
C87 C88 O90 108.79(7) yes
C87 C88 H881 111.4 no
O90 C88 H881 110.0 no
C87 C88 H882 109.3 no
O90 C88 H882 109.0 no
H881 C88 H882 108.4 no
O86 C89 C91 108.99(7) yes
O86 C89 H892 109.4 no
C91 C89 H892 109.6 no
O86 C89 H891 109.3 no
C91 C89 H891 109.4 no
H892 C89 H891 110.1 no
C88 O90 C93 111.83(7) yes
C89 C91 O92 108.75(7) yes
C89 C91 H912 109.8 no
O92 C91 H912 110.1 no
C89 C91 H911 109.2 no
O92 C91 H911 109.3 no
H912 C91 H911 109.6 no
C91 O92 C94 111.86(7) yes
O90 C93 C95 108.79(7) yes
O90 C93 H931 110.5 no
C95 C93 H931 109.2 no
O90 C93 H932 109.6 no
C95 C93 H932 109.5 no
H931 C93 H932 109.3 no
C63 C94 O92 108.74(7) yes
C63 C94 H941 111.2 no
O92 C94 H941 110.9 no
C63 C94 H942 108.2 no
O92 C94 H942 108.8 no
H941 C94 H942 109.1 no
C93 C95 O62 108.99(7) yes
C93 C95 H951 109.7 no
O62 C95 H951 109.4 no
C93 C95 H952 109.8 no
O62 C95 H952 109.4 no
H951 C95 H952 109.7 no
C82 C83 O84 109.01(7) yes
C82 C83 H832 109.4 no
O84 C83 H832 109.4 no
C82 C83 H831 109.9 no
O84 C83 H831 110.0 no
H832 C83 H831 109.1 no
C85 C96 O81 108.82(7) yes
C85 C96 H962 110.4 no
O81 C96 H962 109.6 no
C85 C96 H961 109.1 no
O81 C96 H961 109.0 no
H962 C96 H961 109.7 no

loop_
_geom_bond_atom_site_label_1
_geom_bond_atom_site_label_2
_geom_bond_distance
_geom_bond_publ_flag
Fe1 C2 2.045(3) yes
Fe1 C3 2.029(3) yes
Fe1 C4 2.048(3) yes
Fe1 C5 2.046(3) yes
Fe1 C6 2.052(3) yes
Fe1 C34 2.036(3) yes
Fe1 C35 2.042(3) yes
Fe1 C36 2.048(3) yes
Fe1 C37 2.053(3) yes
Fe1 C38 2.051(3) yes
C2 C3 1.424(4) yes
C2 C6 1.418(4) yes
C2 H21 0.984 no
C3 C4 1.429(4) yes
C3 H31 0.997 no
C4 C5 1.437(4) yes
C4 C7 1.474(3) yes
C5 C6 1.429(4) yes
C5 H51 0.993 no
C6 H61 0.988 no
C7 C8 1.399(3) yes
C7 C12 1.392(3) yes
C8 C9 1.385(3) yes
C8 H81 0.947 no
C9 C10 1.401(3) yes
C9 H91 0.950 no
C10 C11 1.402(3) yes
C10 B13 1.643(4) yes
C11 C12 1.394(3) yes
C11 H111 0.954 no
C12 H121 0.957 no
B13 C14 1.668(4) yes
B13 C23 1.628(4) yes
B13 C25 1.663(4) yes
C14 C15 1.422(3) yes
C14 C20 1.421(3) yes
C15 C16 1.516(3) yes
C15 C17 1.398(4) yes
C16 H163 0.968 no
C16 H162 0.966 no
C16 H161 0.971 no
C17 C18 1.387(4) yes
C17 H171 0.957 no
C18 C19 1.386(4) yes
C18 C22 1.513(4) yes
C19 C20 1.396(4) yes
C19 H191 0.945 no
C20 C21 1.509(3) yes
C21 H213 0.958 no
C21 H212 0.971 no
C21 H211 0.956 no
C22 H223 0.959 no
C22 H222 0.955 no
C22 H221 0.950 no
C23 N24 1.156(3) yes
C25 C26 1.424(4) yes
C25 C32 1.416(3) yes
C26 C27 1.512(4) yes
C26 C28 1.399(4) yes
C27 H271 0.964 no
C27 H272 0.964 no
C27 H273 0.972 no
C28 C29 1.385(4) yes
C28 H281 0.964 no
C29 C30 1.517(4) yes
C29 C31 1.381(4) yes
C30 H303 0.957 no
C30 H302 0.961 no
C30 H301 0.956 no
C31 C32 1.403(4) yes
C31 H311 0.960 no
C32 C33 1.514(4) yes
C33 H333 0.972 no
C33 H332 0.971 no
C33 H331 0.976 no
C34 C35 1.416(4) yes
C34 C38 1.415(4) yes
C34 H341 0.993 no
C35 C36 1.425(4) yes
C35 H351 0.991 no
C36 C37 1.412(4) yes
C36 H361 0.994 no
C37 C38 1.427(4) yes
C37 H371 0.993 no
C38 H381 0.996 no
K39 O84 2.646(4) yes
Cl40 C42 1.724(4) yes
Cl41 C42 1.770(4) yes
C42 Cl43 1.726(4) yes
C42 Cl46 1.762(4) yes
C42 H421 0.977 no
C42 Cl44 1.725(5) yes
C42 Cl45 1.720(4) yes
C42 H421 0.977 no
Cl47 C49 1.741(4) yes
Cl48 C49 1.736(4) yes
C49 Cl51 1.674(4) yes
C49 Cl52 1.753(4) yes
C49 H491 0.990 no
C49 Cl50 1.777(4) yes
C49 Cl53 1.717(4) yes
C49 H491 0.990 no
Cl54 C56 1.728(4) yes
Cl55 C56 1.737(3) yes
C56 Cl58 1.730(4) yes
C56 Cl60 1.741(4) yes
C56 H561 0.973 no
C56 Cl57 1.743(4) yes
C56 Cl59 1.773(4) yes
C56 H561 0.973 no
O61 C63 1.421(5) yes
O61 C66 1.424(5) yes
O62 C64 1.418(5) yes
O62 C95 1.417(5) yes
C63 C94 1.494(5) yes
C63 H631 0.979 no
C63 H632 0.988 no
C64 C65 1.493(5) yes
C64 H641 0.984 no
C64 H642 0.982 no
C65 O67 1.426(5) yes
C65 H651 0.973 no
C65 H652 0.971 no
C66 C68 1.494(5) yes
C66 H661 0.976 no
C66 H662 0.979 no
O67 C70 1.424(5) yes
C68 O69 1.426(5) yes
C68 H682 0.977 no
C68 H681 0.978 no
O69 C73 1.430(5) yes
C70 C71 1.494(5) yes
C70 H702 0.976 no
C70 H701 0.979 no
C71 O72 1.428(5) yes
C71 H711 0.974 no
C71 H712 0.981 no
O72 C75 1.423(5) yes
C73 C76 1.490(5) yes
C73 H731 0.975 no
C73 H732 0.976 no
O74 C76 1.420(5) yes
O74 C79 1.428(5) yes
C75 C78 1.496(5) yes
C75 H751 0.976 no
C75 H752 0.986 no
C76 H762 0.978 no
C76 H761 0.986 no
O77 C78 1.430(5) yes
O77 C82 1.425(5) yes
C78 H782 0.974 no
C78 H781 0.975 no
C79 C80 1.489(5) yes
C79 H791 0.979 no
C79 H792 0.977 no
C80 O81 1.424(5) yes
C80 H801 0.987 no
C80 H802 0.978 no
O81 C96 1.436(5) yes
C82 C83 1.492(5) yes
C82 H821 0.988 no
C82 H822 0.978 no
O84 C87 1.416(5) yes
O84 C83 1.422(5) yes
C85 O86 1.421(5) yes
C85 C96 1.500(5) yes
C85 H851 0.986 no
C85 H852 0.993 no
O86 C89 1.425(5) yes
C87 C88 1.493(5) yes
C87 H871 0.985 no
C87 H872 0.990 no
C88 O90 1.431(5) yes
C88 H881 0.981 no
C88 H882 0.974 no
C89 C91 1.486(5) yes
C89 H892 0.976 no
C89 H891 0.988 no
O90 C93 1.421(5) yes
C91 O92 1.418(5) yes
C91 H912 0.987 no
C91 H911 0.980 no
O92 C94 1.416(5) yes
C93 C95 1.490(5) yes
C93 H931 0.984 no
C93 H932 0.977 no
C94 H941 0.978 no
C94 H942 0.967 no
C95 H951 0.978 no
C95 H952 0.984 no
C83 H832 0.972 no
C83 H831 0.983 no
C96 H962 0.984 no
C96 H961 0.979 no

loop_
_geom_hbond_atom_site_label_D
_geom_hbond_atom_site_label_H
_geom_hbond_atom_site_label_A
_geom_hbond_site_symmetry_A
_geom_hbond_angle_DHA
_geom_hbond_distance_DH
_geom_hbond_distance_HA
_geom_hbond_distance_DA
_geom_hbond_publ_flag
C21 H211 C25 . 131.26 0.956 2.521 3.232(5) yes
C27 H273 C10 . 129.69 0.972 2.593 3.300(5) yes
C64 H631 C95 . 124.5(5) 1.058 1.583 2.349(5) yes
C85 H852 C3 1_655 129.71(14) 0.993 2.551 3.275(5) yes
C87 H852 C3 1_655 164.6(5) 1.171 2.551 3.693(5) yes
C95 H951 C95 2_766 136.8(3) 0.978 2.323 3.109(5) yes
C49 H491 C28 1_565 162.51(9) 0.990 2.449 3.407(5) yes
